data_4022774
loop_
_publ_author_name
'Xiao-Ping Jiang'
'Ying Cheng'
'Gao-Feng Shi'
'Zhi-Mei Kang'

_publ_section_title
;
 A Versatile Strategy for Divergent and Diastereoselective
 Synthesis of Natural Product-Like Polyhydroxylated Indolizidines
;
_journal_name_full 'Journal of Organic Chemistry'
_journal_page_first 2212
_journal_page_last 2215
_journal_paper_doi 10.1021/jo0624290
_journal_volume 72
_journal_year 2007
_chemical_absolute_configuration rm
_chemical_formula_sum 'C14 H19 N O5'
_chemical_formula_weight 281.30
_chemical_name_systematic
; 
 ? 
;
_space_group_IT_number 19
_symmetry_cell_setting orthorhombic
_symmetry_space_group_name_Hall 'P 2ac 2ab'
_symmetry_space_group_name_H-M 'P 21 21 21'
_atom_sites_solution_hydrogens geom
_atom_sites_solution_primary direct
_atom_sites_solution_secondary difmap
_audit_creation_method SHELXL-97
_cell_angle_alpha 90.00
_cell_angle_beta 90.00
_cell_angle_gamma 90.00
_cell_formula_units_Z 4
_cell_length_a 7.4571(15)
_cell_length_b 8.4721(17)
_cell_length_c 22.880(5)
_cell_measurement_reflns_used 1902
_cell_measurement_temperature 293(2)
_cell_measurement_theta_max 27.37
_cell_measurement_theta_min 1.78
_cell_volume 1445.5(5)
_computing_cell_refinement 'Rapid Auto(Rigaku 2001)'
_computing_data_collection 'Rapid Auto(Rigaku 2001)'
_computing_data_reduction 'Rapid Auto(Rigaku 2001)'
_computing_structure_refinement 'SHELXL-97 (Sheldrick, 1997)'
_computing_structure_solution 'SHELXS-97 (Sheldrick, 1990)'
_diffrn_ambient_temperature 293(2)
_diffrn_measured_fraction_theta_full 0.999
_diffrn_measured_fraction_theta_max 0.999
_diffrn_measurement_device_type 'Rigaku raxis Rapid IP'
_diffrn_measurement_method oscillation
_diffrn_radiation_monochromator graphite
_diffrn_radiation_source 'Rotating Anode'
_diffrn_radiation_type MoK\a
_diffrn_radiation_wavelength 0.71073
_diffrn_reflns_av_R_equivalents 0.0000
_diffrn_reflns_av_sigmaI/netI 0.0820
_diffrn_reflns_limit_h_max 9
_diffrn_reflns_limit_h_min 0
_diffrn_reflns_limit_k_max 10
_diffrn_reflns_limit_k_min 0
_diffrn_reflns_limit_l_max 29
_diffrn_reflns_limit_l_min 0
_diffrn_reflns_number 1902
_diffrn_reflns_theta_full 27.37
_diffrn_reflns_theta_max 27.37
_diffrn_reflns_theta_min 1.78
_exptl_absorpt_coefficient_mu 0.098
_exptl_absorpt_correction_T_max 0.9871
_exptl_absorpt_correction_T_min 0.9218
_exptl_absorpt_correction_type empirical
_exptl_absorpt_process_details abscor
_exptl_crystal_colour colorless
_exptl_crystal_density_diffrn 1.293
_exptl_crystal_density_method 'not measured'
_exptl_crystal_description Needle
_exptl_crystal_F_000 600
_exptl_crystal_size_max 0.84
_exptl_crystal_size_mid 0.13
_exptl_crystal_size_min 0.13
_refine_diff_density_max 0.561
_refine_diff_density_min -0.469
_refine_diff_density_rms 0.201
_refine_ls_abs_structure_details 'Flack H D (1983), Acta Cryst. A39, 876-881'
_refine_ls_abs_structure_Flack 7(3)
_refine_ls_extinction_coef 0.167(12)
_refine_ls_extinction_expression Fc^*^=kFc[1+0.001xFc^2^\l^3^/sin(2\q)]^-1/4^
_refine_ls_extinction_method SHELXL
_refine_ls_goodness_of_fit_ref 0.974
_refine_ls_hydrogen_treatment constr
_refine_ls_matrix_type full
_refine_ls_number_parameters 182
_refine_ls_number_reflns 1902
_refine_ls_number_restraints 0
_refine_ls_restrained_S_all 0.974
_refine_ls_R_factor_all 0.0822
_refine_ls_R_factor_gt 0.0679
_refine_ls_shift/su_max 0.000
_refine_ls_shift/su_mean 0.000
_refine_ls_structure_factor_coef Fsqd
_refine_ls_weighting_details 'calc w=1/[\s^2^(Fo^2^)+(0.0785P)^2^+0.0000P] where P=(Fo^2^+2Fc^2^)/3'
_refine_ls_weighting_scheme calc
_refine_ls_wR_factor_gt 0.1701
_refine_ls_wR_factor_ref 0.1792
_reflns_number_gt 1260
_reflns_number_total 1902
_reflns_threshold_expression >2sigma(I)
_cod_data_source_file jo0624290si20061126_070909.cif
_cod_data_source_block a
_cod_depositor_comments
;
The following automatic conversions were performed:
'_symmetry_cell_setting' value 'Orthorhombic' changed to 'orthorhombic'
according to '/home/saulius/struct/CIF-dictionaries/cif_core.dic'
dictionary named 'cif_core.dic' version 2.4.1 from 2010-06-29.

Automatic conversion script
Id: cif_fix_enum 1527 2010-12-29 10:47:43Z saulius 
;
_cod_database_code 4022774

loop_
_symmetry_equiv_pos_as_xyz
'x, y, z'
'-x+1/2, -y, z+1/2'
'-x, y+1/2, -z+1/2'
'x+1/2, -y+1/2, -z'

loop_
_atom_site_label
_atom_site_type_symbol
_atom_site_fract_x
_atom_site_fract_y
_atom_site_fract_z
_atom_site_U_iso_or_equiv
_atom_site_adp_type
_atom_site_occupancy
_atom_site_symmetry_multiplicity
_atom_site_calc_flag
_atom_site_refinement_flags
N1 N 0.7408(4) 0.2108(4) 0.80067(13) 0.0515(7) Uani 1 1 d .
O1 O 1.1447(3) 0.2883(3) 0.86154(11) 0.0598(7) Uani 1 1 d .
O2 O 1.0690(4) 0.4761(3) 0.79547(13) 0.0709(8) Uani 1 1 d .
O3 O 0.4628(3) 0.2049(4) 0.76163(13) 0.0762(9) Uani 1 1 d .
O4 O 1.1310(3) -0.0477(3) 0.89767(13) 0.0736(9) Uani 1 1 d .
O5 O 0.9178(4) -0.0849(4) 0.96491(12) 0.0737(9) Uani 1 1 d .
C1 C 0.8726(4) 0.1424(4) 0.83527(15) 0.0477(8) Uani 1 1 d .
C2 C 1.0523(5) 0.2081(4) 0.81674(16) 0.0505(8) Uani 1 1 d .
H2 H 1.1275 0.1244 0.8003 0.061 Uiso 1 1 calc R
C3 C 1.0109(4) 0.3331(4) 0.77017(15) 0.0534(9) Uani 1 1 d .
H3 H 1.0780 0.3112 0.7342 0.064 Uiso 1 1 calc R
C4 C 0.8090(4) 0.3255(4) 0.75869(16) 0.0557(9) Uani 1 1 d .
H4A H 0.7539 0.4279 0.7648 0.067 Uiso 1 1 calc R
H4B H 0.7850 0.2914 0.7190 0.067 Uiso 1 1 calc R
C5 C 0.5679(4) 0.1520(4) 0.79711(17) 0.0592(10) Uani 1 1 d .
C6 C 0.5294(5) 0.0176(5) 0.83762(18) 0.0648(10) Uani 1 1 d .
H6A H 0.5537 -0.0805 0.8173 0.078 Uiso 1 1 calc R
H6B H 0.4028 0.0191 0.8473 0.078 Uiso 1 1 calc R
C7 C 0.6367(4) 0.0196(5) 0.89392(18) 0.0621(10) Uani 1 1 d .
H7 H 0.6235 -0.0832 0.9131 0.075 Uiso 1 1 calc R
C8 C 0.8334(4) 0.0441(4) 0.87919(16) 0.0520(8) Uani 1 1 d .
C9 C 1.1094(6) 0.4532(4) 0.85505(19) 0.0643(10) Uani 1 1 d .
C10 C 1.2781(7) 0.5380(5) 0.8711(2) 0.0975(18) Uani 1 1 d .
H10A H 1.3704 0.5126 0.8434 0.146 Uiso 1 1 calc R
H10B H 1.3154 0.5063 0.9095 0.146 Uiso 1 1 calc R
H10C H 1.2569 0.6498 0.8706 0.146 Uiso 1 1 calc R
C11 C 0.9508(7) 0.4987(6) 0.8917(3) 0.1020(18) Uani 1 1 d .
H11A H 0.9268 0.6093 0.8868 0.153 Uiso 1 1 calc R
H11B H 0.9762 0.4772 0.9321 0.153 Uiso 1 1 calc R
H11C H 0.8480 0.4389 0.8797 0.153 Uiso 1 1 calc R
C12 C 0.5690(5) 0.1476(7) 0.93567(19) 0.0875(14) Uani 1 1 d .
H12A H 0.5776 0.2488 0.9170 0.131 Uiso 1 1 calc R
H12B H 0.6407 0.1475 0.9705 0.131 Uiso 1 1 calc R
H12C H 0.4462 0.1269 0.9457 0.131 Uiso 1 1 calc R
C13 C 0.9782(5) -0.0301(4) 0.91362(19) 0.0570(9) Uani 1 1 d .
C14 C 1.0496(7) -0.1605(5) 1.00155(18) 0.0868(14) Uani 1 1 d .
H14A H 1.1069 -0.2439 0.9801 0.130 Uiso 1 1 calc R
H14B H 0.9919 -0.2035 1.0355 0.130 Uiso 1 1 calc R
H14C H 1.1379 -0.0845 1.0134 0.130 Uiso 1 1 calc R

loop_
_atom_site_aniso_label
_atom_site_aniso_U_11
_atom_site_aniso_U_22
_atom_site_aniso_U_33
_atom_site_aniso_U_23
_atom_site_aniso_U_13
_atom_site_aniso_U_12
N1 0.0369(13) 0.0565(16) 0.0610(17) 0.0054(15) -0.0024(13) -0.0004(13)
O1 0.0517(13) 0.0542(12) 0.0736(17) 0.0040(12) -0.0135(13) -0.0078(12)
O2 0.0788(18) 0.0542(13) 0.0796(19) 0.0092(13) -0.0212(16) -0.0158(15)
O3 0.0411(14) 0.102(2) 0.0852(19) 0.0200(18) -0.0119(14) 0.0007(14)
O4 0.0404(13) 0.0801(17) 0.100(2) 0.0258(17) 0.0068(14) 0.0082(12)
O5 0.0585(15) 0.0886(19) 0.0740(16) 0.0222(16) 0.0017(14) 0.0197(15)
C1 0.0322(14) 0.0459(15) 0.065(2) -0.0041(16) -0.0011(15) -0.0013(14)
C2 0.0370(16) 0.0504(17) 0.064(2) -0.0017(17) 0.0025(15) -0.0045(15)
C3 0.0451(18) 0.0530(19) 0.062(2) 0.0014(17) -0.0004(16) -0.0062(15)
C4 0.0441(17) 0.0547(19) 0.068(2) 0.0065(18) -0.0051(16) -0.0043(15)
C5 0.0350(16) 0.069(2) 0.073(2) 0.004(2) -0.0009(17) -0.0026(17)
C6 0.0346(16) 0.077(2) 0.083(3) 0.009(2) -0.0010(17) -0.0087(18)
C7 0.0363(16) 0.070(2) 0.080(3) 0.015(2) 0.0037(18) -0.0043(18)
C8 0.0382(16) 0.0494(16) 0.069(2) 0.0055(17) 0.0006(15) -0.0011(15)
C9 0.066(2) 0.0512(18) 0.075(3) -0.0019(19) -0.009(2) -0.0074(19)
C10 0.098(4) 0.072(3) 0.122(4) 0.014(3) -0.050(3) -0.029(3)
C11 0.111(4) 0.085(3) 0.110(4) -0.024(3) 0.015(4) 0.011(3)
C12 0.052(2) 0.131(4) 0.080(3) 0.005(3) 0.012(2) 0.017(3)
C13 0.0467(18) 0.0498(18) 0.075(2) 0.0049(18) -0.0018(17) -0.0005(16)
C14 0.087(3) 0.099(3) 0.074(3) 0.016(3) -0.008(3) 0.036(3)

loop_
_atom_type_symbol
_atom_type_description
_atom_type_scat_dispersion_real
_atom_type_scat_dispersion_imag
_atom_type_scat_source
C C 0.0033 0.0016 'International Tables Vol C Tables 4.2.6.8 and 6.1.1.4'
H H 0.0000 0.0000 'International Tables Vol C Tables 4.2.6.8 and 6.1.1.4'
N N 0.0061 0.0033 'International Tables Vol C Tables 4.2.6.8 and 6.1.1.4'
O O 0.0106 0.0060 'International Tables Vol C Tables 4.2.6.8 and 6.1.1.4'

loop_
_geom_angle_atom_site_label_1
_geom_angle_atom_site_label_2
_geom_angle_atom_site_label_3
_geom_angle
C5 N1 C1 122.8(3)
C5 N1 C4 121.7(3)
C1 N1 C4 114.0(3)
C2 O1 C9 107.8(3)
C9 O2 C3 110.1(3)
C13 O5 C14 115.7(3)
C8 C1 N1 122.2(3)
C8 C1 C2 129.4(3)
N1 C1 C2 108.3(3)
O1 C2 C1 114.0(3)
O1 C2 C3 105.7(3)
C1 C2 C3 105.7(3)
O1 C2 H2 110.4
C1 C2 H2 110.4
C3 C2 H2 110.4
O2 C3 C4 114.1(3)
O2 C3 C2 104.3(3)
C4 C3 C2 106.8(3)
O2 C3 H3 110.5
C4 C3 H3 110.5
C2 C3 H3 110.5
N1 C4 C3 105.0(3)
N1 C4 H4A 110.8
C3 C4 H4A 110.8
N1 C4 H4B 110.8
C3 C4 H4B 110.8
H4A C4 H4B 108.8
O3 C5 N1 120.5(3)
O3 C5 C6 124.8(3)
N1 C5 C6 114.6(3)
C5 C6 C7 114.6(3)
C5 C6 H6A 108.6
C7 C6 H6A 108.6
C5 C6 H6B 108.6
C7 C6 H6B 108.6
H6A C6 H6B 107.6
C6 C7 C8 108.8(3)
C6 C7 C12 111.4(3)
C8 C7 C12 111.1(3)
C6 C7 H7 108.5
C8 C7 H7 108.5
C12 C7 H7 108.5
C1 C8 C13 120.4(3)
C1 C8 C7 117.5(3)
C13 C8 C7 122.0(3)
O2 C9 O1 105.9(3)
O2 C9 C10 110.5(4)
O1 C9 C10 106.9(3)
O2 C9 C11 109.7(4)
O1 C9 C11 109.8(4)
C10 C9 C11 113.7(4)
C9 C10 H10A 109.5
C9 C10 H10B 109.5
H10A C10 H10B 109.5
C9 C10 H10C 109.5
H10A C10 H10C 109.5
H10B C10 H10C 109.5
C9 C11 H11A 109.5
C9 C11 H11B 109.5
H11A C11 H11B 109.5
C9 C11 H11C 109.5
H11A C11 H11C 109.5
H11B C11 H11C 109.5
C7 C12 H12A 109.5
C7 C12 H12B 109.5
H12A C12 H12B 109.5
C7 C12 H12C 109.5
H12A C12 H12C 109.5
H12B C12 H12C 109.5
O4 C13 O5 122.7(4)
O4 C13 C8 125.6(4)
O5 C13 C8 111.7(3)
O5 C14 H14A 109.5
O5 C14 H14B 109.5
H14A C14 H14B 109.5
O5 C14 H14C 109.5
H14A C14 H14C 109.5
H14B C14 H14C 109.5

loop_
_geom_bond_atom_site_label_1
_geom_bond_atom_site_label_2
_geom_bond_distance
N1 C5 1.384(4)
N1 C1 1.389(4)
N1 C4 1.458(4)
O1 C2 1.410(4)
O1 C9 1.429(4)
O2 C9 1.410(5)
O2 C3 1.411(4)
O3 C5 1.215(4)
O4 C13 1.206(4)
O5 C13 1.340(5)
O5 C14 1.442(4)
C1 C8 1.338(5)
C1 C2 1.512(4)
C2 C3 1.533(5)
C2 H2 0.9800
C3 C4 1.530(5)
C3 H3 0.9800
C4 H4A 0.9700
C4 H4B 0.9700
C5 C6 1.495(5)
C6 C7 1.516(5)
C6 H6A 0.9700
C6 H6B 0.9700
C7 C8 1.519(4)
C7 C12 1.531(6)
C7 H7 0.9800
C8 C13 1.477(5)
C9 C10 1.494(6)
C9 C11 1.500(7)
C10 H10A 0.9600
C10 H10B 0.9600
C10 H10C 0.9600
C11 H11A 0.9600
C11 H11B 0.9600
C11 H11C 0.9600
C12 H12A 0.9600
C12 H12B 0.9600
C12 H12C 0.9600
C14 H14A 0.9600
C14 H14B 0.9600
C14 H14C 0.9600

loop_
_geom_torsion_atom_site_label_1
_geom_torsion_atom_site_label_2
_geom_torsion_atom_site_label_3
_geom_torsion_atom_site_label_4
_geom_torsion
C5 N1 C1 C8 -18.8(5)
C4 N1 C1 C8 174.6(3)
C5 N1 C1 C2 165.2(3)
C4 N1 C1 C2 -1.4(4)
C9 O1 C2 C1 -96.8(4)
C9 O1 C2 C3 19.0(4)
C8 C1 C2 O1 -55.8(5)
N1 C1 C2 O1 119.9(3)
C8 C1 C2 C3 -171.5(3)
N1 C1 C2 C3 4.2(4)
C9 O2 C3 C4 105.6(4)
C9 O2 C3 C2 -10.5(4)
O1 C2 C3 O2 -5.4(3)
C1 C2 C3 O2 115.8(3)
O1 C2 C3 C4 -126.5(3)
C1 C2 C3 C4 -5.3(4)
C5 N1 C4 C3 -168.7(3)
C1 N1 C4 C3 -2.0(4)
O2 C3 C4 N1 -110.2(3)
C2 C3 C4 N1 4.5(4)
C1 N1 C5 O3 -172.0(3)
C4 N1 C5 O3 -6.4(6)
C1 N1 C5 C6 5.3(5)
C4 N1 C5 C6 170.9(3)
O3 C5 C6 C7 -153.2(4)
N1 C5 C6 C7 29.6(5)
C5 C6 C7 C8 -49.3(5)
C5 C6 C7 C12 73.5(4)
N1 C1 C8 C13 178.0(3)
C2 C1 C8 C13 -7.0(6)
N1 C1 C8 C7 -5.2(5)
C2 C1 C8 C7 169.8(4)
C6 C7 C8 C1 37.6(5)
C12 C7 C8 C1 -85.4(4)
C6 C7 C8 C13 -145.7(3)
C12 C7 C8 C13 91.4(4)
C3 O2 C9 O1 22.4(4)
C3 O2 C9 C10 137.8(4)
C3 O2 C9 C11 -96.0(4)
C2 O1 C9 O2 -25.6(4)
C2 O1 C9 C10 -143.5(3)
C2 O1 C9 C11 92.7(4)
C14 O5 C13 O4 2.8(5)
C14 O5 C13 C8 179.6(3)
C1 C8 C13 O4 -21.7(6)
C7 C8 C13 O4 161.6(4)
C1 C8 C13 O5 161.6(3)
C7 C8 C13 O5 -15.1(5)

loop_
_cod_related_entry_id
_cod_related_entry_database
_cod_related_entry_code
1 ChemSpider 17269978
